data_7219460
loop_
_publ_author_name
'Hao, Jin-ming'
'Yu, Bao-yi'
'Van Hecke, Kristof'
'Cui, Guang-hua'

_publ_section_title
;
 A series of d10metal coordination polymers based on a flexible
 bis(2-methylbenzimidazole) ligand and different carboxylates: synthesis,
 structures, photoluminescence and catalytic properties
;
_journal_issue 11
_journal_name_full CrystEngComm
_journal_page_first 2279
_journal_paper_doi 10.1039/C4CE02090A
_journal_volume 17
_journal_year 2015
_chemical_formula_sum 'C27 H25 Cd N5 O7'
_chemical_formula_weight 643.92
_chemical_name_systematic
; 
 ? 
;
_space_group_IT_number 2
_symmetry_cell_setting triclinic
_symmetry_space_group_name_Hall '-P 1'
_symmetry_space_group_name_H-M 'P -1'
_atom_sites_solution_hydrogens geom
_atom_sites_solution_primary direct
_atom_sites_solution_secondary difmap
_audit_creation_method SHELXL-97
_audit_update_record
;
2015-01-19 deposited with the CCDC.
2015-01-30 downloaded from the CCDC.
;
_cell_angle_alpha 98.983(3)
_cell_angle_beta 101.005(2)
_cell_angle_gamma 115.316(3)
_cell_formula_units_Z 2
_cell_length_a 10.931(2)
_cell_length_b 11.727(2)
_cell_length_c 11.928(2)
_cell_measurement_reflns_used 2013
_cell_measurement_temperature 296(2)
_cell_measurement_theta_max 20.32
_cell_measurement_theta_min 4.32
_cell_volume 1307.1(4)
_computing_cell_refinement 'SAINT (Bruker, 1999)'
_computing_data_collection 'SMART (Bruker, 1998)'
_computing_data_reduction SAINT
_computing_molecular_graphics 'SHELXTL  (Bruker, 1999)'
_computing_publication_material SHELXTL
_computing_structure_refinement 'SHELXL97 (Sheldrick, 2008)'
_computing_structure_solution 'SHELXS97 (Sheldrick, 2008)'
_diffrn_ambient_temperature 296(2)
_diffrn_measured_fraction_theta_full 0.971
_diffrn_measured_fraction_theta_max 0.971
_diffrn_measurement_device_type 'Bruker SMART CCD area-detector'
_diffrn_measurement_method '\f and \w scans'
_diffrn_radiation_monochromator graphite
_diffrn_radiation_source 'fine--focus sealed tube'
_diffrn_radiation_type MoK\a
_diffrn_radiation_wavelength 0.71073
_diffrn_reflns_av_R_equivalents 0.0457
_diffrn_reflns_av_sigmaI/netI 0.1277
_diffrn_reflns_limit_h_max 14
_diffrn_reflns_limit_h_min -9
_diffrn_reflns_limit_k_max 15
_diffrn_reflns_limit_k_min -14
_diffrn_reflns_limit_l_max 15
_diffrn_reflns_limit_l_min -15
_diffrn_reflns_number 7790
_diffrn_reflns_theta_full 27.10
_diffrn_reflns_theta_max 27.10
_diffrn_reflns_theta_min 1.81
_exptl_absorpt_coefficient_mu 0.892
_exptl_absorpt_correction_T_max 0.9126
_exptl_absorpt_correction_T_min 0.8416
_exptl_absorpt_correction_type multi-scan
_exptl_absorpt_process_details '(<i>SADABS</i>; Sheldrick, 1996)'
_exptl_crystal_colour colourless
_exptl_crystal_density_diffrn 1.636
_exptl_crystal_density_method 'not measured'
_exptl_crystal_description block
_exptl_crystal_F_000 652
_exptl_crystal_size_max 0.20
_exptl_crystal_size_mid 0.19
_exptl_crystal_size_min 0.19
_refine_diff_density_max 0.632
_refine_diff_density_min -0.767
_refine_diff_density_rms 0.141
_refine_ls_extinction_method none
_refine_ls_goodness_of_fit_ref 0.974
_refine_ls_hydrogen_treatment mixed
_refine_ls_matrix_type full
_refine_ls_number_parameters 371
_refine_ls_number_reflns 5588
_refine_ls_number_restraints 3
_refine_ls_restrained_S_all 0.974
_refine_ls_R_factor_all 0.1119
_refine_ls_R_factor_gt 0.0624
_refine_ls_shift/su_max 0.000
_refine_ls_shift/su_mean 0.000
_refine_ls_structure_factor_coef Fsqd
_refine_ls_weighting_details 'calc w=1/[\s^2^(Fo^2^)+(0.0712P)^2^+0.0000P] where P=(Fo^2^+2Fc^2^)/3'
_refine_ls_weighting_scheme calc
_refine_ls_wR_factor_gt 0.1268
_refine_ls_wR_factor_ref 0.1644
_reflns_number_gt 3389
_reflns_number_total 5588
_reflns_threshold_expression >2sigma(I)
_cod_data_source_file c4ce02090a2.cif
_cod_data_source_block 1
_cod_depositor_comments 'Adding full bibliography for 7219459--7219464.cif.'
_cod_database_code 7219460

loop_
_symmetry_equiv_pos_as_xyz
'x, y, z'
'-x, -y, -z'

loop_
_atom_site_label
_atom_site_type_symbol
_atom_site_fract_x
_atom_site_fract_y
_atom_site_fract_z
_atom_site_U_iso_or_equiv
_atom_site_adp_type
_atom_site_occupancy
_atom_site_symmetry_multiplicity
_atom_site_calc_flag
_atom_site_refinement_flags
Cd1 Cd 0.03964(6) 0.34130(5) 0.82398(5) 0.03202(18) Uani 1 1 d .
O1W O 0.0419(6) 0.5481(5) 0.8586(5) 0.0383(12) Uani 1 1 d D
H1WB H 0.117(4) 0.621(3) 0.886(5) 0.03(2) Uiso 1 1 d D
O1 O 0.2967(5) 0.4898(5) 0.9330(4) 0.0432(13) Uani 1 1 d .
N1 N 0.5270(7) 0.8939(6) 1.3611(6) 0.0442(16) Uani 1 1 d .
C1 C 0.4965(8) 0.7596(7) 1.3062(6) 0.0357(17) Uani 1 1 d .
O2 O 0.1375(5) 0.4145(4) 1.0325(4) 0.0369(12) Uani 1 1 d .
N2 N 0.0903(6) 0.3805(5) 0.6525(5) 0.0313(13) Uani 1 1 d .
C2 C 0.5910(8) 0.7191(8) 1.3518(7) 0.047(2) Uani 1 1 d .
H2 H 0.6661 0.7720 1.4194 0.056 Uiso 1 1 calc R
O3 O 0.2415(6) 0.7316(5) 1.0612(5) 0.0496(14) Uani 1 1 d .
N3 N 0.0725(6) 0.3576(5) 0.4630(5) 0.0331(14) Uani 1 1 d .
C3 C 0.5731(8) 0.5989(9) 1.2961(7) 0.055(2) Uani 1 1 d .
H3 H 0.6316 0.5666 1.3289 0.066 Uiso 1 1 calc R
O4 O 0.4775(6) 0.9488(5) 1.3030(5) 0.0597(16) Uani 1 1 d .
C4 C 0.4680(8) 0.5272(7) 1.1915(7) 0.0433(19) Uani 1 1 d .
H4A H 0.4602 0.4488 1.1508 0.052 Uiso 1 1 calc R
N4 N -0.0324(6) -0.1403(5) 0.1718(5) 0.0337(14) Uani 1 1 d .
N5 N 0.0464(6) 0.0678(5) 0.1665(5) 0.0337(14) Uani 1 1 d .
C5 C 0.3735(7) 0.5691(7) 1.1455(6) 0.0316(16) Uani 1 1 d .
O5 O 0.6055(7) 0.9481(6) 1.4621(5) 0.0672(18) Uani 1 1 d .
C6 C 0.3824(7) 0.6852(6) 1.2055(6) 0.0280(15) Uani 1 1 d .
O6 O 0.1942(5) 0.7171(5) 1.2307(4) 0.0403(12) Uani 1 1 d .
C7 C 0.2639(7) 0.7165(6) 1.1617(6) 0.0323(16) Uani 1 1 d .
C8 C 0.2614(7) 0.4848(6) 1.0287(7) 0.0340(17) Uani 1 1 d .
C9 C 0.0376(7) 0.2985(6) 0.5462(6) 0.0329(16) Uani 1 1 d .
C10 C 0.1588(7) 0.4901(6) 0.5181(6) 0.0319(16) Uani 1 1 d .
C11 C 0.2273(8) 0.5962(7) 0.4700(7) 0.045(2) Uani 1 1 d .
H11 H 0.2179 0.5845 0.3893 0.054 Uiso 1 1 calc R
C12 C 0.3090(9) 0.7182(8) 0.5513(7) 0.054(2) Uani 1 1 d .
H12 H 0.3551 0.7920 0.5257 0.065 Uiso 1 1 calc R
C13 C 0.3218(9) 0.7295(7) 0.6765(7) 0.050(2) Uani 1 1 d .
H13 H 0.3774 0.8113 0.7307 0.060 Uiso 1 1 calc R
C14 C 0.2566(8) 0.6268(7) 0.7152(7) 0.0427(19) Uani 1 1 d .
H14 H 0.2678 0.6358 0.7958 0.051 Uiso 1 1 calc R
C15 C 0.1713(7) 0.5055(6) 0.6344(6) 0.0294(15) Uani 1 1 d .
C16 C -0.0536(9) 0.1538(7) 0.5234(7) 0.057(2) Uani 1 1 d .
H16A H -0.1496 0.1354 0.5163 0.085 Uiso 1 1 calc R
H16B H -0.0206 0.1249 0.5881 0.085 Uiso 1 1 calc R
H16C H -0.0488 0.1087 0.4513 0.085 Uiso 1 1 calc R
C17 C 0.0470(8) 0.2970(7) 0.3351(6) 0.0412(18) Uani 1 1 d .
H17A H 0.0241 0.3492 0.2876 0.049 Uiso 1 1 calc R
H17B H -0.0336 0.2101 0.3107 0.049 Uiso 1 1 calc R
C18 C 0.1731(8) 0.2872(7) 0.3118(6) 0.0401(18) Uani 1 1 d .
H18A H 0.2063 0.2492 0.3694 0.048 Uiso 1 1 calc R
H18B H 0.2484 0.3746 0.3229 0.048 Uiso 1 1 calc R
C19 C 0.1422(9) 0.2059(7) 0.1892(6) 0.043(2) Uani 1 1 d .
H19A H 0.1022 0.2403 0.1320 0.052 Uiso 1 1 calc R
H19B H 0.2307 0.2155 0.1763 0.052 Uiso 1 1 calc R
C20 C 0.0811(8) -0.0233(6) 0.1982(6) 0.0322(16) Uani 1 1 d .
C21 C 0.2274(8) 0.0053(7) 0.2538(7) 0.046(2) Uani 1 1 d .
H21A H 0.2269 -0.0703 0.2754 0.069 Uiso 1 1 calc R
H21B H 0.2687 0.0776 0.3234 0.069 Uiso 1 1 calc R
H21C H 0.2817 0.0274 0.1987 0.069 Uiso 1 1 calc R
C22 C -0.0981(8) 0.0072(7) 0.1151(6) 0.0341(17) Uani 1 1 d .
C23 C -0.1870(9) 0.0546(8) 0.0662(7) 0.046(2) Uani 1 1 d .
H23 H -0.1529 0.1409 0.0623 0.055 Uiso 1 1 calc R
C24 C -0.3271(10) -0.0338(9) 0.0243(7) 0.057(2) Uani 1 1 d .
H24 H -0.3896 -0.0068 -0.0115 0.068 Uiso 1 1 calc R
C25 C -0.3817(9) -0.1632(8) 0.0325(7) 0.053(2) Uani 1 1 d .
H25 H -0.4786 -0.2185 0.0047 0.064 Uiso 1 1 calc R
C26 C -0.2935(8) -0.2096(7) 0.0814(7) 0.0447(19) Uani 1 1 d .
H26 H -0.3287 -0.2951 0.0880 0.054 Uiso 1 1 calc R
C27 C -0.1477(8) -0.1219(7) 0.1208(6) 0.0354(17) Uani 1 1 d .
H1WA H -0.014(6) 0.545(7) 0.900(6) 0.08(3) Uiso 1 1 d D

loop_
_atom_site_aniso_label
_atom_site_aniso_U_11
_atom_site_aniso_U_22
_atom_site_aniso_U_33
_atom_site_aniso_U_23
_atom_site_aniso_U_13
_atom_site_aniso_U_12
Cd1 0.0372(3) 0.0290(3) 0.0312(3) 0.0089(2) 0.0094(2) 0.0168(2)
O1W 0.039(3) 0.028(3) 0.048(3) 0.007(2) 0.012(3) 0.016(3)
O1 0.053(3) 0.051(3) 0.030(3) 0.014(2) 0.021(3) 0.024(3)
N1 0.038(4) 0.043(4) 0.035(4) 0.002(3) 0.006(3) 0.009(3)
C1 0.037(4) 0.034(4) 0.033(4) 0.007(3) 0.010(3) 0.016(4)
O2 0.030(3) 0.034(3) 0.040(3) 0.007(2) 0.006(2) 0.011(2)
N2 0.034(3) 0.024(3) 0.030(3) 0.008(2) 0.007(3) 0.010(3)
C2 0.037(5) 0.061(5) 0.042(5) 0.006(4) 0.008(4) 0.026(4)
O3 0.057(4) 0.044(3) 0.048(3) 0.010(3) -0.002(3) 0.032(3)
N3 0.044(4) 0.034(3) 0.023(3) 0.014(3) 0.014(3) 0.016(3)
C3 0.043(5) 0.076(6) 0.057(6) 0.017(5) 0.005(4) 0.041(5)
O4 0.056(4) 0.042(3) 0.069(4) 0.010(3) 0.002(3) 0.020(3)
C4 0.046(5) 0.042(4) 0.046(5) 0.013(4) 0.008(4) 0.026(4)
N4 0.041(4) 0.030(3) 0.032(3) 0.012(3) 0.009(3) 0.017(3)
N5 0.051(4) 0.030(3) 0.033(3) 0.014(3) 0.020(3) 0.025(3)
C5 0.029(4) 0.038(4) 0.031(4) 0.014(3) 0.011(3) 0.016(3)
O5 0.069(4) 0.067(4) 0.041(4) -0.001(3) 0.005(3) 0.020(4)
C6 0.027(4) 0.031(4) 0.026(4) 0.010(3) 0.012(3) 0.011(3)
O6 0.036(3) 0.036(3) 0.050(3) 0.013(2) 0.015(3) 0.018(2)
C7 0.035(4) 0.023(3) 0.037(4) 0.006(3) 0.007(3) 0.013(3)
C8 0.031(4) 0.024(4) 0.048(5) 0.007(3) 0.003(3) 0.018(3)
C9 0.037(4) 0.027(4) 0.032(4) 0.007(3) 0.008(3) 0.013(3)
C10 0.034(4) 0.027(4) 0.038(4) 0.012(3) 0.014(3) 0.015(3)
C11 0.059(5) 0.044(5) 0.044(5) 0.022(4) 0.029(4) 0.026(4)
C12 0.073(6) 0.040(5) 0.057(6) 0.022(4) 0.035(5) 0.023(5)
C13 0.061(6) 0.031(4) 0.054(5) 0.013(4) 0.028(4) 0.013(4)
C14 0.052(5) 0.031(4) 0.041(4) 0.009(3) 0.012(4) 0.017(4)
C15 0.031(4) 0.026(3) 0.033(4) 0.008(3) 0.009(3) 0.016(3)
C16 0.066(6) 0.030(4) 0.042(5) 0.008(4) 0.005(4) 0.000(4)
C17 0.050(5) 0.044(4) 0.032(4) 0.011(3) 0.014(4) 0.023(4)
C18 0.051(5) 0.032(4) 0.034(4) 0.009(3) 0.015(4) 0.016(4)
C19 0.062(5) 0.036(4) 0.042(5) 0.024(4) 0.032(4) 0.021(4)
C20 0.039(4) 0.026(4) 0.023(4) 0.001(3) 0.003(3) 0.012(3)
C21 0.043(5) 0.036(4) 0.052(5) 0.015(4) 0.007(4) 0.013(4)
C22 0.049(5) 0.031(4) 0.030(4) 0.011(3) 0.015(3) 0.024(4)
C23 0.058(6) 0.044(5) 0.045(5) 0.015(4) 0.015(4) 0.032(5)
C24 0.071(7) 0.065(6) 0.061(6) 0.028(5) 0.018(5) 0.052(6)
C25 0.045(5) 0.059(6) 0.059(6) 0.014(4) 0.010(4) 0.029(5)
C26 0.043(5) 0.038(4) 0.052(5) 0.010(4) 0.008(4) 0.021(4)
C27 0.053(5) 0.038(4) 0.025(4) 0.008(3) 0.014(3) 0.029(4)

loop_
_atom_type_symbol
_atom_type_description
_atom_type_scat_dispersion_real
_atom_type_scat_dispersion_imag
_atom_type_scat_source
C C 0.0033 0.0016 'International Tables Vol C Tables 4.2.6.8 and 6.1.1.4'
H H 0.0000 0.0000 'International Tables Vol C Tables 4.2.6.8 and 6.1.1.4'
N N 0.0061 0.0033 'International Tables Vol C Tables 4.2.6.8 and 6.1.1.4'
O O 0.0106 0.0060 'International Tables Vol C Tables 4.2.6.8 and 6.1.1.4'
Cd Cd -0.8075 1.2024 'International Tables Vol C Tables 4.2.6.8 and 6.1.1.4'

loop_
_geom_angle_atom_site_label_1
_geom_angle_atom_site_label_2
_geom_angle_atom_site_label_3
_geom_angle
_geom_angle_site_symmetry_1
_geom_angle_site_symmetry_3
O6 Cd1 N2 99.23(19) 2_567 .
O6 Cd1 N4 101.29(19) 2_567 2_556
N2 Cd1 N4 105.79(19) . 2_556
O6 Cd1 O2 111.78(18) 2_567 .
N2 Cd1 O2 142.12(18) . .
N4 Cd1 O2 89.37(17) 2_556 .
O6 Cd1 O1W 77.62(18) 2_567 .
N2 Cd1 O1W 85.61(19) . .
N4 Cd1 O1W 168.53(19) 2_556 .
O2 Cd1 O1W 80.58(17) . .
O6 Cd1 O1 155.42(17) 2_567 .
N2 Cd1 O1 88.47(18) . .
N4 Cd1 O1 98.94(18) 2_556 .
O2 Cd1 O1 54.50(16) . .
O1W Cd1 O1 79.77(18) . .
Cd1 O1W H1WB 124(4) . .
Cd1 O1W H1WA 107(5) . .
H1WB O1W H1WA 110(3) . .
C8 O1 Cd1 87.2(4) . .
O4 N1 O5 122.3(7) . .
O4 N1 C1 119.0(6) . .
O5 N1 C1 118.6(7) . .
C2 C1 C6 123.3(7) . .
C2 C1 N1 117.3(7) . .
C6 C1 N1 119.1(6) . .
C8 O2 Cd1 94.2(4) . .
C9 N2 C15 104.5(5) . .
C9 N2 Cd1 128.5(4) . .
C15 N2 Cd1 126.5(4) . .
C1 C2 C3 118.9(7) . .
C1 C2 H2 120.5 . .
C3 C2 H2 120.5 . .
C9 N3 C10 107.5(6) . .
C9 N3 C17 128.4(6) . .
C10 N3 C17 123.4(6) . .
C4 C3 C2 119.3(7) . .
C4 C3 H3 120.3 . .
C2 C3 H3 120.3 . .
C3 C4 C5 121.3(7) . .
C3 C4 H4A 119.4 . .
C5 C4 H4A 119.4 . .
C20 N4 C27 105.3(5) . .
C20 N4 Cd1 128.1(5) . 2_556
C27 N4 Cd1 125.8(4) . 2_556
C20 N5 C22 108.0(6) . .
C20 N5 C19 126.2(6) . .
C22 N5 C19 125.7(6) . .
C4 C5 C6 120.3(6) . .
C4 C5 C8 118.0(6) . .
C6 C5 C8 121.7(6) . .
C1 C6 C5 116.5(6) . .
C1 C6 C7 125.2(6) . .
C5 C6 C7 118.2(6) . .
C7 O6 Cd1 124.8(5) . 2_567
O6 C7 O3 126.4(7) . .
O6 C7 C6 114.3(6) . .
O3 C7 C6 119.2(7) . .
O2 C8 O1 123.9(7) . .
O2 C8 C5 117.5(7) . .
O1 C8 C5 118.6(6) . .
N2 C9 N3 112.8(6) . .
N2 C9 C16 122.9(6) . .
N3 C9 C16 124.3(6) . .
C15 C10 N3 106.7(6) . .
C15 C10 C11 122.8(6) . .
N3 C10 C11 130.5(6) . .
C12 C11 C10 115.8(7) . .
C12 C11 H11 122.1 . .
C10 C11 H11 122.1 . .
C11 C12 C13 119.5(7) . .
C11 C12 H12 120.3 . .
C13 C12 H12 120.3 . .
C14 C13 C12 121.6(7) . .
C14 C13 H13 119.2 . .
C12 C13 H13 119.2 . .
C13 C14 C15 119.3(7) . .
C13 C14 H14 120.3 . .
C15 C14 H14 120.3 . .
C10 C15 C14 121.0(7) . .
C10 C15 N2 108.5(6) . .
C14 C15 N2 130.4(6) . .
C9 C16 H16A 109.5 . .
C9 C16 H16B 109.5 . .
H16A C16 H16B 109.5 . .
C9 C16 H16C 109.5 . .
H16A C16 H16C 109.5 . .
H16B C16 H16C 109.5 . .
N3 C17 C18 112.3(6) . .
N3 C17 H17A 109.1 . .
C18 C17 H17A 109.1 . .
N3 C17 H17B 109.1 . .
C18 C17 H17B 109.1 . .
H17A C17 H17B 107.9 . .
C17 C18 C19 113.3(6) . .
C17 C18 H18A 108.9 . .
C19 C18 H18A 108.9 . .
C17 C18 H18B 108.9 . .
C19 C18 H18B 108.9 . .
H18A C18 H18B 107.7 . .
N5 C19 C18 114.8(5) . .
N5 C19 H19A 108.6 . .
C18 C19 H19A 108.6 . .
N5 C19 H19B 108.6 . .
C18 C19 H19B 108.6 . .
H19A C19 H19B 107.6 . .
N4 C20 N5 111.8(6) . .
N4 C20 C21 124.9(6) . .
N5 C20 C21 123.3(6) . .
C20 C21 H21A 109.5 . .
C20 C21 H21B 109.5 . .
H21A C21 H21B 109.5 . .
C20 C21 H21C 109.5 . .
H21A C21 H21C 109.5 . .
H21B C21 H21C 109.5 . .
N5 C22 C27 105.7(6) . .
N5 C22 C23 131.6(6) . .
C27 C22 C23 122.7(7) . .
C24 C23 C22 115.7(7) . .
C24 C23 H23 122.1 . .
C22 C23 H23 122.1 . .
C23 C24 C25 123.3(8) . .
C23 C24 H24 118.4 . .
C25 C24 H24 118.4 . .
C26 C25 C24 120.9(8) . .
C26 C25 H25 119.6 . .
C24 C25 H25 119.6 . .
C25 C26 C27 117.0(7) . .
C25 C26 H26 121.5 . .
C27 C26 H26 121.5 . .
C22 C27 C26 120.4(7) . .
C22 C27 N4 109.2(6) . .
C26 C27 N4 130.4(6) . .

loop_
_geom_bond_atom_site_label_1
_geom_bond_atom_site_label_2
_geom_bond_distance
_geom_bond_site_symmetry_2
Cd1 O6 2.271(5) 2_567
Cd1 N2 2.282(5) .
Cd1 N4 2.333(5) 2_556
Cd1 O2 2.366(5) .
Cd1 O1W 2.384(5) .
Cd1 O1 2.516(5) .
O1W H1WB 0.849(10) .
O1W H1WA 0.850(10) .
O1 C8 1.274(8) .
N1 O4 1.218(8) .
N1 O5 1.222(7) .
N1 C1 1.472(9) .
C1 C2 1.369(10) .
C1 C6 1.389(9) .
O2 C8 1.263(8) .
N2 C9 1.316(8) .
N2 C15 1.429(8) .
C2 C3 1.374(11) .
C2 H2 0.9300 .
O3 C7 1.232(8) .
N3 C9 1.321(8) .
N3 C10 1.389(8) .
N3 C17 1.496(8) .
C3 C4 1.372(10) .
C3 H3 0.9300 .
C4 C5 1.383(9) .
C4 H4A 0.9300 .
N4 C20 1.335(8) .
N4 C27 1.409(9) .
N4 Cd1 2.333(5) 2_556
N5 C20 1.358(8) .
N5 C22 1.383(9) .
N5 C19 1.449(8) .
C5 C6 1.390(9) .
C5 C8 1.518(9) .
C6 C7 1.514(9) .
O6 C7 1.226(8) .
O6 Cd1 2.271(5) 2_567
C9 C16 1.501(9) .
C10 C15 1.344(9) .
C10 C11 1.423(9) .
C11 C12 1.388(10) .
C11 H11 0.9300 .
C12 C13 1.453(10) .
C12 H12 0.9300 .
C13 C14 1.317(9) .
C13 H13 0.9300 .
C14 C15 1.384(9) .
C14 H14 0.9300 .
C16 H16A 0.9600 .
C16 H16B 0.9600 .
C16 H16C 0.9600 .
C17 C18 1.504(10) .
C17 H17A 0.9700 .
C17 H17B 0.9700 .
C18 C19 1.504(9) .
C18 H18A 0.9700 .
C18 H18B 0.9700 .
C19 H19A 0.9700 .
C19 H19B 0.9700 .
C20 C21 1.475(10) .
C21 H21A 0.9600 .
C21 H21B 0.9600 .
C21 H21C 0.9600 .
C22 C27 1.392(9) .
C22 C23 1.392(9) .
C23 C24 1.363(11) .
C23 H23 0.9300 .
C24 C25 1.402(11) .
C24 H24 0.9300 .
C25 C26 1.378(10) .
C25 H25 0.9300 .
C26 C27 1.407(10) .
C26 H26 0.9300 .

loop_
_geom_torsion_atom_site_label_1
_geom_torsion_atom_site_label_2
_geom_torsion_atom_site_label_3
_geom_torsion_atom_site_label_4
_geom_torsion
_geom_torsion_site_symmetry_1
O6 Cd1 O1 C8 60.1(6) 2_567
N2 Cd1 O1 C8 169.2(4) .
N4 Cd1 O1 C8 -85.0(4) 2_556
O2 Cd1 O1 C8 -2.3(4) .
O1W Cd1 O1 C8 83.4(4) .
O4 N1 C1 C2 155.5(7) .
O5 N1 C1 C2 -21.9(11) .
O4 N1 C1 C6 -18.6(11) .
O5 N1 C1 C6 163.9(7) .
O6 Cd1 O2 C8 -154.3(4) 2_567
N2 Cd1 O2 C8 -11.7(5) .
N4 Cd1 O2 C8 103.7(4) 2_556
O1W Cd1 O2 C8 -81.8(4) .
O1 Cd1 O2 C8 2.3(4) .
O6 Cd1 N2 C9 -61.2(6) 2_567
N4 Cd1 N2 C9 43.4(6) 2_556
O2 Cd1 N2 C9 153.6(5) .
O1W Cd1 N2 C9 -137.9(6) .
O1 Cd1 N2 C9 142.2(6) .
O6 Cd1 N2 C15 108.7(5) 2_567
N4 Cd1 N2 C15 -146.7(5) 2_556
O2 Cd1 N2 C15 -36.5(6) .
O1W Cd1 N2 C15 32.0(5) .
O1 Cd1 N2 C15 -47.9(5) .
C6 C1 C2 C3 -0.1(12) .
N1 C1 C2 C3 -174.0(7) .
C1 C2 C3 C4 5.0(13) .
C2 C3 C4 C5 -4.6(13) .
C3 C4 C5 C6 -0.7(11) .
C3 C4 C5 C8 179.3(7) .
C2 C1 C6 C5 -5.0(11) .
N1 C1 C6 C5 168.8(6) .
C2 C1 C6 C7 170.9(7) .
N1 C1 C6 C7 -15.3(11) .
C4 C5 C6 C1 5.3(10) .
C8 C5 C6 C1 -174.7(6) .
C4 C5 C6 C7 -170.8(6) .
C8 C5 C6 C7 9.1(10) .
Cd1 O6 C7 O3 28.1(10) 2_567
Cd1 O6 C7 C6 -147.9(4) 2_567
C1 C6 C7 O6 -62.1(9) .
C5 C6 C7 O6 113.8(7) .
C1 C6 C7 O3 121.7(7) .
C5 C6 C7 O3 -62.5(9) .
Cd1 O2 C8 O1 -4.4(7) .
Cd1 O2 C8 C5 174.8(5) .
Cd1 O1 C8 O2 4.2(6) .
Cd1 O1 C8 C5 -175.1(5) .
C4 C5 C8 O2 102.8(8) .
C6 C5 C8 O2 -77.2(8) .
C4 C5 C8 O1 -77.9(8) .
C6 C5 C8 O1 102.1(8) .
C15 N2 C9 N3 -1.8(8) .
Cd1 N2 C9 N3 169.8(4) .
C15 N2 C9 C16 178.8(7) .
Cd1 N2 C9 C16 -9.6(10) .
C10 N3 C9 N2 1.5(8) .
C17 N3 C9 N2 172.5(6) .
C10 N3 C9 C16 -179.1(7) .
C17 N3 C9 C16 -8.1(12) .
C9 N3 C10 C15 -0.5(8) .
C17 N3 C10 C15 -172.1(6) .
C9 N3 C10 C11 178.6(7) .
C17 N3 C10 C11 7.1(11) .
C15 C10 C11 C12 0.0(11) .
N3 C10 C11 C12 -179.0(8) .
C10 C11 C12 C13 1.3(12) .
C11 C12 C13 C14 -0.6(13) .
C12 C13 C14 C15 -1.4(12) .
N3 C10 C15 C14 177.1(6) .
C11 C10 C15 C14 -2.1(11) .
N3 C10 C15 N2 -0.6(7) .
C11 C10 C15 N2 -179.8(6) .
C13 C14 C15 C10 2.8(11) .
C13 C14 C15 N2 179.9(7) .
C9 N2 C15 C10 1.4(7) .
Cd1 N2 C15 C10 -170.4(5) .
C9 N2 C15 C14 -175.9(8) .
Cd1 N2 C15 C14 12.2(10) .
C9 N3 C17 C18 -96.3(9) .
C10 N3 C17 C18 73.4(8) .
N3 C17 C18 C19 169.8(5) .
C20 N5 C19 C18 -81.4(9) .
C22 N5 C19 C18 94.4(8) .
C17 C18 C19 N5 -67.4(8) .
C27 N4 C20 N5 -0.7(7) .
Cd1 N4 C20 N5 169.4(4) 2_556
C27 N4 C20 C21 180.0(7) .
Cd1 N4 C20 C21 -9.9(10) 2_556
C22 N5 C20 N4 -0.7(8) .
C19 N5 C20 N4 175.8(6) .
C22 N5 C20 C21 178.7(6) .
C19 N5 C20 C21 -4.8(11) .
C20 N5 C22 C27 1.7(7) .
C19 N5 C22 C27 -174.7(6) .
C20 N5 C22 C23 -178.9(7) .
C19 N5 C22 C23 4.6(12) .
N5 C22 C23 C24 -179.0(7) .
C27 C22 C23 C24 0.3(11) .
C22 C23 C24 C25 2.2(12) .
C23 C24 C25 C26 -2.0(14) .
C24 C25 C26 C27 -0.7(12) .
N5 C22 C27 C26 176.5(6) .
C23 C22 C27 C26 -3.0(11) .
N5 C22 C27 N4 -2.1(7) .
C23 C22 C27 N4 178.4(6) .
C25 C26 C27 C22 3.0(11) .
C25 C26 C27 N4 -178.7(7) .
C20 N4 C27 C22 1.8(7) .
Cd1 N4 C27 C22 -168.6(4) 2_556
C20 N4 C27 C26 -176.7(7) .
Cd1 N4 C27 C26 12.9(10) 2_556
